data_7049668
loop_
_publ_author_name
'Arumugam, Ramar'
'Shankar, Bhaskaran'
'Soumya, K. R.'
'Sathiyendiran, Malaichamy'

_publ_section_title
;
 fac-Re(CO)<sub>3</sub>-based neutral heteroleptic tetrahedrons.
;
_journal_issue 21
_journal_name_full 'Dalton transactions (Cambridge, England : 2003)'
_journal_page_first 7425
_journal_page_last 7431
_journal_paper_doi 10.1039/c8dt05065a
_journal_volume 48
_journal_year 2019
_chemical_formula_moiety 'C152 H108 N16 O24 Re4, 2(C7 H8)'
_chemical_formula_sum 'C166 H124 N16 O24 Re4'
_chemical_formula_weight 3471.60
_space_group_crystal_system orthorhombic
_space_group_IT_number 60
_space_group_name_Hall '-P 2n 2ab'
_space_group_name_H-M_alt 'P b c n'
_symmetry_space_group_name_Hall '-P 2n 2ab'
_symmetry_space_group_name_H-M 'P b c n'
_atom_sites_solution_hydrogens geom
_audit_creation_method SHELXL-2018/3
_audit_update_record
;
2019-04-06 deposited with the CCDC.    2019-04-11 downloaded from the CCDC.
;
_cell_angle_alpha 90
_cell_angle_beta 90
_cell_angle_gamma 90
_cell_formula_units_Z 4
_cell_length_a 20.820(3)
_cell_length_b 22.790(3)
_cell_length_c 33.942(4)
_cell_measurement_reflns_used 9771
_cell_measurement_temperature 296(2)
_cell_measurement_theta_max 19.36
_cell_measurement_theta_min 2.23
_cell_volume 16105(4)
_computing_cell_refinement 'Bruker SAINT'
_computing_data_collection 'Bruker APEX2'
_computing_data_reduction 'Bruker SAINT'
_computing_molecular_graphics 'Bruker SHELXTL'
_computing_publication_material 'Bruker SHELXTL'
_computing_structure_refinement 'SHELXL-2018/3 (Sheldrick, 2018)'
_computing_structure_solution 'SHELXS-97 (Sheldrick 2008)'
_diffrn_ambient_temperature 296(2)
_diffrn_measured_fraction_theta_full 1.000
_diffrn_measured_fraction_theta_max 0.999
_diffrn_measurement_device_type 'Bruker APEX-II CCD'
_diffrn_measurement_method '\f and \w scans'
_diffrn_radiation_type MoK\a
_diffrn_radiation_wavelength 0.71073
_diffrn_reflns_av_R_equivalents 0.1478
_diffrn_reflns_av_unetI/netI 0.0716
_diffrn_reflns_Laue_measured_fraction_full 1.000
_diffrn_reflns_Laue_measured_fraction_max 0.999
_diffrn_reflns_limit_h_max 25
_diffrn_reflns_limit_h_min -25
_diffrn_reflns_limit_k_max 27
_diffrn_reflns_limit_k_min -27
_diffrn_reflns_limit_l_max 41
_diffrn_reflns_limit_l_min -41
_diffrn_reflns_number 160095
_diffrn_reflns_point_group_measured_fraction_full 1.000
_diffrn_reflns_point_group_measured_fraction_max 0.999
_diffrn_reflns_theta_full 25.242
_diffrn_reflns_theta_max 25.692
_diffrn_reflns_theta_min 1.200
_exptl_absorpt_coefficient_mu 3.067
_exptl_absorpt_correction_T_max 0.814
_exptl_absorpt_correction_T_min 0.791
_exptl_absorpt_correction_type multi-scan
_exptl_absorpt_process_details SADABS
_exptl_crystal_colour 'Greenish yellow'
_exptl_crystal_density_diffrn 1.432
_exptl_crystal_description Block
_exptl_crystal_F_000 6896
_exptl_crystal_size_max 0.080
_exptl_crystal_size_mid 0.070
_exptl_crystal_size_min 0.070
_refine_diff_density_max 1.293
_refine_diff_density_min -0.601
_refine_diff_density_rms 0.114
_refine_ls_extinction_method none
_refine_ls_goodness_of_fit_ref 1.004
_refine_ls_hydrogen_treatment constr
_refine_ls_matrix_type full
_refine_ls_number_parameters 918
_refine_ls_number_reflns 15296
_refine_ls_number_restraints 4
_refine_ls_restrained_S_all 1.004
_refine_ls_R_factor_all 0.1211
_refine_ls_R_factor_gt 0.0543
_refine_ls_shift/su_max 0.002
_refine_ls_shift/su_mean 0.000
_refine_ls_structure_factor_coef Fsqd
_refine_ls_weighting_details 'w=1/[\s^2^(Fo^2^)+(0.0667P)^2^+29.9560P] where P=(Fo^2^+2Fc^2^)/3'
_refine_ls_weighting_scheme calc
_refine_ls_wR_factor_gt 0.1214
_refine_ls_wR_factor_ref 0.1594
_reflns_Friedel_coverage 0.000
_reflns_number_gt 8521
_reflns_number_total 15296
_reflns_threshold_expression 'I > 2\s(I)'
_cod_data_source_file c8dt05065a2.cif
_cod_data_source_block Complex3
_cod_depositor_comments 'Adding full bibliography for 7049668--7049673.cif.'
_cod_original_cell_volume 16106(4)
_cod_database_code 7049668
_shelx_shelxl_version_number 2018/3
_shelx_space_group_comment
;
The symmetry employed for this shelxl refinement is uniquely defined
by the following loop, which should always be used as a source of
symmetry information in preference to the above space-group names.
They are only intended as comments.
;
_shelx_estimated_absorpt_t_min 0.791
_shelx_estimated_absorpt_t_max 0.814

loop_
_space_group_symop_operation_xyz
'x, y, z'
'-x+1/2, -y+1/2, z+1/2'
'-x, y, -z+1/2'
'x+1/2, -y+1/2, -z'
'-x, -y, -z'
'x-1/2, y-1/2, -z-1/2'
'x, -y, z-1/2'
'-x-1/2, y-1/2, z'

loop_
_atom_site_label
_atom_site_type_symbol
_atom_site_fract_x
_atom_site_fract_y
_atom_site_fract_z
_atom_site_U_iso_or_equiv
_atom_site_adp_type
_atom_site_occupancy
_atom_site_site_symmetry_order
_atom_site_calc_flag
_atom_site_refinement_flags_posn
_atom_site_refinement_flags_adp
_atom_site_refinement_flags_occupancy
_atom_site_disorder_assembly
_atom_site_disorder_group
C1 C 0.4061(5) 0.5762(4) 0.5061(3) 0.068(3) Uani 1 1 d . . . . .
H1 H 0.428387 0.610997 0.510194 0.082 Uiso 1 1 calc R U . . .
C2 C 0.3659(6) 0.5519(5) 0.5343(3) 0.087(3) Uani 1 1 d . . . . .
H2 H 0.362278 0.570654 0.558500 0.104 Uiso 1 1 calc R U . . .
C3 C 0.3308(5) 0.5010(5) 0.5281(3) 0.079(3) Uani 1 1 d . . . . .
H3 H 0.302306 0.487787 0.547294 0.095 Uiso 1 1 calc R U . . .
C4 C 0.3383(4) 0.4701(4) 0.4936(3) 0.072(3) Uani 1 1 d . . . . .
H4 H 0.316558 0.435006 0.489508 0.086 Uiso 1 1 calc R U . . .
C5 C 0.3795(4) 0.4928(4) 0.4648(3) 0.058(2) Uani 1 1 d . . . . .
C6 C 0.4105(4) 0.5446(4) 0.4713(3) 0.058(2) Uani 1 1 d . . . . .
C7 C 0.4373(4) 0.5100(4) 0.4119(2) 0.053(2) Uani 1 1 d . . . . .
C8 C 0.4662(4) 0.5050(4) 0.3732(2) 0.056(2) Uani 1 1 d . . . . .
C9 C 0.4806(4) 0.5561(4) 0.3512(2) 0.062(2) Uani 1 1 d . . . . .
H9 H 0.468992 0.592704 0.361100 0.075 Uiso 1 1 calc R U . . .
C10 C 0.5118(5) 0.5525(5) 0.3153(3) 0.072(3) Uani 1 1 d . . . . .
H10 H 0.520200 0.586109 0.300600 0.087 Uiso 1 1 calc R U . . .
C11 C 0.5301(5) 0.4980(5) 0.3016(3) 0.083(3) Uani 1 1 d . . . . .
H11 H 0.552606 0.495220 0.278047 0.100 Uiso 1 1 calc R U . . .
C12 C 0.5157(5) 0.4479(4) 0.3222(3) 0.074(3) Uani 1 1 d . . . . .
H12 H 0.528556 0.411801 0.312050 0.089 Uiso 1 1 calc R U . . .
C13 C 0.4821(4) 0.4495(4) 0.3580(3) 0.060(2) Uani 1 1 d . . . . .
C14 C 0.4208(5) 0.3493(4) 0.4499(3) 0.069(3) Uani 1 1 d . . . . .
C15 C 0.3001(6) 0.3668(5) 0.4277(3) 0.087(3) Uani 1 1 d . . . . .
C16 C 0.3699(6) 0.3045(6) 0.3847(3) 0.102(4) Uani 1 1 d . . . . .
C17 C 0.4908(4) 0.6038(4) 0.4340(2) 0.057(2) Uani 1 1 d . . . . .
C18 C 0.5558(4) 0.5918(4) 0.4302(2) 0.062(2) Uani 1 1 d . . . . .
H18 H 0.570191 0.553194 0.431096 0.074 Uiso 1 1 calc R U . . .
C19 C 0.5990(4) 0.6370(4) 0.4250(3) 0.061(2) Uani 1 1 d . . . . .
H19 H 0.642524 0.628985 0.422207 0.073 Uiso 1 1 calc R U . . .
C20 C 0.5770(4) 0.6946(4) 0.4241(2) 0.059(2) Uani 1 1 d . . . . .
C21 C 0.5123(5) 0.7062(4) 0.4303(2) 0.068(3) Uani 1 1 d . . . . .
H21 H 0.497759 0.744777 0.431224 0.081 Uiso 1 1 calc R U . . .
C22 C 0.4697(4) 0.6603(4) 0.4351(2) 0.058(2) Uani 1 1 d . . . . .
H22 H 0.426302 0.668061 0.439110 0.070 Uiso 1 1 calc R U . . .
C23 C 0.6714(5) 0.7571(4) 0.4425(2) 0.065(3) Uani 1 1 d . . . . .
C24 C 0.6928(5) 0.7296(5) 0.4767(3) 0.086(3) Uani 1 1 d . . . . .
H24 H 0.675296 0.694696 0.485981 0.103 Uiso 1 1 calc R U . . .
C25 C 0.7418(6) 0.7585(5) 0.4954(3) 0.106(4) Uani 1 1 d . . . . .
H25 H 0.757976 0.742726 0.518633 0.127 Uiso 1 1 calc R U . . .
C26 C 0.7683(5) 0.8097(5) 0.4813(3) 0.098(4) Uani 1 1 d . . . . .
H26 H 0.801339 0.827523 0.495303 0.117 Uiso 1 1 calc R U . . .
C27 C 0.7469(5) 0.8347(4) 0.4472(3) 0.081(3) Uani 1 1 d . . . . .
H27 H 0.765828 0.868766 0.437575 0.097 Uiso 1 1 calc R U . . .
C28 C 0.6967(5) 0.8086(4) 0.4273(2) 0.066(3) Uani 1 1 d . . . . .
C29 C 0.6193(4) 0.7824(4) 0.3874(2) 0.058(2) Uani 1 1 d . . . . .
C30 C 0.5742(4) 0.7816(4) 0.3545(3) 0.061(2) Uani 1 1 d . . . . .
C31 C 0.5475(4) 0.7302(4) 0.3408(3) 0.065(2) Uani 1 1 d . . . . .
H31 H 0.562095 0.694603 0.350829 0.078 Uiso 1 1 calc R U . . .
C32 C 0.5000(5) 0.7300(5) 0.3127(3) 0.078(3) Uani 1 1 d . . . . .
H32 H 0.482273 0.694825 0.304095 0.094 Uiso 1 1 calc R U . . .
C33 C 0.4786(5) 0.7833(5) 0.2972(3) 0.092(3) Uani 1 1 d . . . . .
H33 H 0.444798 0.784076 0.279304 0.110 Uiso 1 1 calc R U . . .
C34 C 0.5075(5) 0.8340(5) 0.3084(3) 0.079(3) Uani 1 1 d . . . . .
H34 H 0.494173 0.869073 0.297004 0.095 Uiso 1 1 calc R U . . .
C35 C 0.5567(4) 0.8356(5) 0.3366(3) 0.065(2) Uani 1 1 d . . . . .
C36 C 0.6827(5) 0.9734(4) 0.3285(3) 0.069(3) Uani 1 1 d . . . . .
C37 C 0.7663(5) 0.9167(4) 0.3668(2) 0.065(3) Uani 1 1 d . . . . .
C38 C 0.6620(6) 0.9538(5) 0.4022(3) 0.088(3) Uani 1 1 d . . . . .
C39 C 0.6785(4) 0.8612(4) 0.2686(3) 0.058(2) Uani 1 1 d . . . . .
C40 C 0.6389(5) 0.9053(4) 0.2544(3) 0.069(3) Uani 1 1 d . . . . .
H40 H 0.616583 0.930159 0.271329 0.083 Uiso 1 1 calc R U . . .
C41 C 0.6340(6) 0.9107(5) 0.2137(4) 0.089(3) Uani 1 1 d . . . . .
H41 H 0.609109 0.940766 0.203267 0.107 Uiso 1 1 calc R U . . .
C42 C 0.6648(6) 0.8731(6) 0.1886(3) 0.089(4) Uani 1 1 d . . . . .
H42 H 0.659774 0.878873 0.161621 0.106 Uiso 1 1 calc R U . . .
C43 C 0.7021(5) 0.8277(5) 0.2008(3) 0.076(3) Uani 1 1 d . . . . .
H43 H 0.722233 0.802294 0.183254 0.091 Uiso 1 1 calc R U . . .
C44 C 0.7757(5) 0.7323(4) 0.2502(3) 0.077(3) Uani 1 1 d . . . . .
H44A H 0.807254 0.720177 0.269625 0.093 Uiso 1 1 calc R U . . .
H44B H 0.798574 0.743242 0.226433 0.093 Uiso 1 1 calc R U . . .
C45 C 0.2684(5) 0.6810(4) 0.2588(3) 0.063(2) Uani 1 1 d . . . . .
C46 C 0.2408(4) 0.6281(4) 0.2711(3) 0.066(3) Uani 1 1 d . . . . .
H46 H 0.196425 0.625619 0.273901 0.079 Uiso 1 1 calc R U . . .
C47 C 0.2786(5) 0.5793(4) 0.2791(2) 0.066(3) Uani 1 1 d . . . . .
C48 C 0.3430(5) 0.5825(4) 0.2741(3) 0.067(3) Uani 1 1 d . . . . .
H48 H 0.368276 0.549780 0.279352 0.080 Uiso 1 1 calc R U . . .
C49 C 0.3720(5) 0.6338(4) 0.2613(3) 0.069(3) Uani 1 1 d . . . . .
H49 H 0.416299 0.635359 0.257778 0.083 Uiso 1 1 calc R U . . .
C50 C 0.3342(4) 0.6829(4) 0.2537(3) 0.065(2) Uani 1 1 d . . . . .
H50 H 0.353486 0.717428 0.245115 0.078 Uiso 1 1 calc R U . . .
C51 C 0.2439(5) 0.5246(4) 0.2925(3) 0.074(3) Uani 1 1 d . . . . .
H51A H 0.212785 0.535400 0.312526 0.089 Uiso 1 1 calc R U . . .
H51B H 0.220521 0.508315 0.270387 0.089 Uiso 1 1 calc R U . . .
C52 C 0.3174(5) 0.4383(4) 0.2862(3) 0.066(3) Uani 1 1 d . . . . .
C53 C 0.3518(5) 0.4039(5) 0.3128(3) 0.070(3) Uani 1 1 d . . . . .
C54 C 0.3891(5) 0.3589(5) 0.2999(4) 0.090(3) Uani 1 1 d . . . . .
H54 H 0.411824 0.335201 0.317244 0.108 Uiso 1 1 calc R U . . .
C55 C 0.3917(6) 0.3497(5) 0.2577(4) 0.093(3) Uani 1 1 d . . . . .
H55 H 0.416726 0.319586 0.247423 0.112 Uiso 1 1 calc R U . . .
C56 C 0.3571(6) 0.3856(6) 0.2325(3) 0.092(4) Uani 1 1 d . . . . .
H56 H 0.359216 0.378963 0.205528 0.111 Uiso 1 1 calc R U . . .
C57 C 0.3208(6) 0.4297(5) 0.2461(3) 0.087(3) Uani 1 1 d . . . . .
H57 H 0.298452 0.453939 0.228799 0.104 Uiso 1 1 calc R U . . .
C58 C 0.3001(5) 0.4700(4) 0.3473(3) 0.068(3) Uani 1 1 d . . . . .
C59 C 0.2773(5) 0.5108(5) 0.3781(3) 0.074(3) Uani 1 1 d . . . . .
C60 C 0.3008(5) 0.5675(4) 0.3784(3) 0.070(3) Uani 1 1 d . . . . .
H60 H 0.331480 0.579058 0.360061 0.084 Uiso 1 1 calc R U . . .
C61 C 0.2783(6) 0.6075(6) 0.4066(4) 0.093(3) Uani 1 1 d . . . . .
C62 C 0.2346(7) 0.5893(7) 0.4329(4) 0.117(5) Uani 1 1 d . . . . .
H62 H 0.219610 0.616077 0.451420 0.141 Uiso 1 1 calc R U . . .
C63 C 0.2111(6) 0.5337(8) 0.4337(4) 0.109(4) Uani 1 1 d . . . . .
C64 C 0.2320(5) 0.4936(5) 0.4057(4) 0.091(3) Uani 1 1 d . . . . .
H64 H 0.215749 0.455553 0.405468 0.109 Uiso 1 1 calc R U . . .
C65 C 0.3217(8) 0.6913(6) 0.3762(5) 0.144(6) Uani 1 1 d . . . . .
H65A H 0.334664 0.730573 0.382709 0.216 Uiso 1 1 calc R U . . .
H65B H 0.357836 0.670022 0.366029 0.216 Uiso 1 1 calc R U . . .
H65C H 0.288334 0.692573 0.356737 0.216 Uiso 1 1 calc R U . . .
C66 C 0.7082(5) 0.8221(4) 0.2425(3) 0.066(3) Uani 1 1 d . . . . .
C68 C 0.7319(4) 0.7983(4) 0.3039(3) 0.058(2) Uani 1 1 d . . . . .
C69 C 0.7596(4) 0.7595(4) 0.3352(2) 0.059(2) Uani 1 1 d . . . . .
C70 C 0.7314(5) 0.7051(4) 0.3407(3) 0.068(3) Uani 1 1 d . . . . .
H70 H 0.694827 0.694679 0.326585 0.082 Uiso 1 1 calc R U . . .
C71 C 0.7580(5) 0.6665(5) 0.3674(3) 0.076(3) Uani 1 1 d . . . . .
C72 C 0.8118(6) 0.6830(6) 0.3885(3) 0.096(4) Uani 1 1 d . . . . .
H72 H 0.829648 0.656821 0.406431 0.115 Uiso 1 1 calc R U . . .
C73 C 0.8395(6) 0.7368(5) 0.3836(4) 0.093(3) Uani 1 1 d . . . . .
C74 C 0.8145(4) 0.7774(4) 0.3563(3) 0.065(2) Uani 1 1 d . . . . .
H74 H 0.833166 0.814023 0.352351 0.078 Uiso 1 1 calc R U . . .
C75 C 0.6879(6) 0.5875(5) 0.3467(4) 0.107(4) Uani 1 1 d . . . . .
H75A H 0.675026 0.549005 0.354985 0.160 Uiso 1 1 calc R U . . .
H75B H 0.650942 0.612634 0.345518 0.160 Uiso 1 1 calc R U . . .
H75C H 0.707275 0.585171 0.321041 0.160 Uiso 1 1 calc R U . . .
C76 C 0.9243(7) 0.8019(7) 0.4009(4) 0.154(6) Uani 1 1 d . . . . .
H76A H 0.960502 0.802667 0.418431 0.232 Uiso 1 1 calc R U . . .
H76B H 0.938983 0.806134 0.374232 0.232 Uiso 1 1 calc R U . . .
H76C H 0.895790 0.833640 0.407249 0.232 Uiso 1 1 calc R U . . .
C77 C 0.5067(7) 0.8717(5) 0.4428(3) 0.162(6) Uiso 1 1 d DG . . . .
H77 H 0.525414 0.890021 0.421207 0.195 Uiso 1 1 calc R U . . .
C78 C 0.5427(5) 0.8613(5) 0.4766(5) 0.192(7) Uiso 1 1 d G . . . .
H78 H 0.585592 0.872797 0.477558 0.231 Uiso 1 1 calc R U . . .
C79 C 0.5148(7) 0.8339(6) 0.5089(3) 0.234(10) Uiso 1 1 d G . . . .
H79 H 0.538893 0.827009 0.531466 0.281 Uiso 1 1 calc R U . . .
C80 C 0.4507(8) 0.8168(5) 0.5074(4) 0.202(8) Uiso 1 1 d G . . . .
H80 H 0.432015 0.798445 0.529024 0.242 Uiso 1 1 calc R U . . .
C81 C 0.4147(5) 0.8271(6) 0.4737(5) 0.203(8) Uiso 1 1 d DG . . . .
H81 H 0.371836 0.815667 0.472672 0.243 Uiso 1 1 calc R U . . .
C82 C 0.4427(7) 0.8546(6) 0.4414(3) 0.204(8) Uiso 1 1 d DG . . . .
C83 C 0.4093(16) 0.859(2) 0.4051(7) 0.52(3) Uiso 1 1 d D . . . .
H83A H 0.435541 0.878840 0.386210 0.774 Uiso 1 1 calc R U . . .
H83B H 0.399609 0.820038 0.395620 0.774 Uiso 1 1 calc R U . . .
H83C H 0.370048 0.880091 0.408981 0.774 Uiso 1 1 calc R U . . .
N1 N 0.2859(4) 0.4799(3) 0.3084(2) 0.069(2) Uani 1 1 d . . . . .
N2 N 0.3390(4) 0.4246(3) 0.3512(2) 0.064(2) Uani 1 1 d . . . . .
N3 N 0.7412(4) 0.7830(3) 0.2651(2) 0.064(2) Uani 1 1 d . . . . .
N4 N 0.6953(3) 0.8454(3) 0.30711(19) 0.0560(18) Uani 1 1 d . . . . .
N5 N 0.6647(3) 0.8235(3) 0.39279(19) 0.0576(19) Uani 1 1 d . . . . .
N6 N 0.6217(3) 0.7414(3) 0.4168(2) 0.0610(19) Uani 1 1 d . . . . .
N7 N 0.4469(3) 0.5552(3) 0.4373(2) 0.0567(18) Uani 1 1 d . . . . .
N8 N 0.3964(3) 0.4706(3) 0.4275(2) 0.0567(18) Uani 1 1 d . . . . .
O1 O 0.8216(3) 0.9263(3) 0.37041(19) 0.083(2) Uani 1 1 d . . . . .
O2 O 0.6859(4) 1.0165(3) 0.3109(2) 0.096(2) Uani 1 1 d . . . . .
O3 O 0.6536(5) 0.9840(4) 0.4285(3) 0.136(4) Uani 1 1 d . . . . .
O4 O 0.3598(6) 0.2575(4) 0.3733(3) 0.155(4) Uani 1 1 d . . . . .
O5 O 0.2486(4) 0.3554(3) 0.4412(3) 0.114(3) Uani 1 1 d . . . . .
O6 O 0.4462(4) 0.3296(4) 0.4766(2) 0.105(3) Uani 1 1 d . . . . .
O7 O 0.4670(3) 0.3997(3) 0.37552(18) 0.0662(16) Uani 1 1 d . . . . .
O8 O 0.5803(3) 0.8876(3) 0.34530(19) 0.0737(18) Uani 1 1 d . . . . .
O9 O 0.2993(5) 0.6640(4) 0.4093(3) 0.118(3) Uani 1 1 d . . . . .
C67 C 0.1429(18) 0.4749(12) 0.4717(14) 0.141(15) Uani 0.58(4) 1 d D . P A 1
H67A H 0.114749 0.476774 0.494102 0.212 Uiso 0.58(4) 1 calc R U P A 1
H67B H 0.118978 0.462913 0.448937 0.212 Uiso 0.58(4) 1 calc R U P A 1
H67C H 0.176523 0.447106 0.476768 0.212 Uiso 0.58(4) 1 calc R U P A 1
O10 O 0.1698(9) 0.5304(8) 0.4650(7) 0.105(8) Uani 0.58(4) 1 d D . P A 1
C67' C 0.138(4) 0.527(3) 0.4814(11) 0.20(3) Uani 0.42(4) 1 d D . P A 2
H67D H 0.106015 0.506956 0.496247 0.294 Uiso 0.42(4) 1 calc R U P A 2
H67E H 0.173014 0.538145 0.498614 0.294 Uiso 0.42(4) 1 calc R U P A 2
H67F H 0.120205 0.561824 0.469786 0.294 Uiso 0.42(4) 1 calc R U P A 2
O10' O 0.162(2) 0.4903(18) 0.4516(7) 0.129(15) Uani 0.42(4) 1 d D . P A 2
O11 O 0.7339(4) 0.6112(3) 0.3745(2) 0.090(2) Uani 1 1 d . . . . .
O12 O 0.8918(5) 0.7484(5) 0.4050(3) 0.141(4) Uani 1 1 d . . . . .
Re1 Re 0.67817(2) 0.90347(2) 0.35852(2) 0.05973(13) Uani 1 1 d . . . . .
Re2 Re 0.37966(2) 0.38230(2) 0.40454(2) 0.06289(13) Uani 1 1 d . . . . .

loop_
_atom_site_aniso_label
_atom_site_aniso_U_11
_atom_site_aniso_U_22
_atom_site_aniso_U_33
_atom_site_aniso_U_23
_atom_site_aniso_U_13
_atom_site_aniso_U_12
C1 0.076(7) 0.071(6) 0.058(6) 0.007(5) 0.009(5) 0.014(5)
C2 0.103(9) 0.090(9) 0.067(7) 0.004(6) 0.015(6) 0.029(7)
C3 0.064(7) 0.093(8) 0.081(8) 0.023(6) 0.025(6) 0.016(6)
C4 0.064(7) 0.074(7) 0.077(7) 0.027(6) 0.006(5) -0.001(5)
C5 0.051(5) 0.065(6) 0.058(5) 0.013(4) -0.001(4) 0.002(5)
C6 0.052(5) 0.059(6) 0.061(6) 0.004(4) 0.000(4) 0.001(5)
C7 0.047(5) 0.057(5) 0.055(5) 0.008(4) 0.004(4) -0.001(4)
C8 0.059(6) 0.054(5) 0.054(5) 0.010(4) 0.005(4) -0.013(4)
C9 0.065(6) 0.071(6) 0.051(5) 0.002(4) 0.000(4) -0.006(5)
C10 0.079(7) 0.080(7) 0.059(6) 0.015(5) 0.011(5) -0.005(6)
C11 0.087(8) 0.110(9) 0.053(6) 0.006(6) 0.011(5) -0.001(7)
C12 0.083(7) 0.073(7) 0.066(6) -0.002(5) 0.021(5) 0.009(6)
C13 0.060(6) 0.061(6) 0.059(5) 0.004(5) 0.003(5) -0.003(5)
C14 0.060(6) 0.069(6) 0.077(7) 0.021(5) 0.011(5) 0.001(5)
C15 0.070(7) 0.089(8) 0.101(8) 0.038(7) -0.005(6) -0.011(6)
C16 0.125(11) 0.090(9) 0.091(8) 0.025(7) -0.015(7) -0.028(8)
C17 0.056(6) 0.066(6) 0.049(5) 0.003(4) 0.001(4) -0.008(5)
C18 0.061(6) 0.055(5) 0.068(6) 0.009(4) 0.006(5) -0.010(5)
C19 0.055(6) 0.057(6) 0.070(6) -0.002(5) -0.004(5) 0.003(5)
C20 0.058(6) 0.066(6) 0.053(5) 0.003(4) -0.010(4) -0.015(5)
C21 0.072(7) 0.065(6) 0.065(6) 0.001(5) 0.000(5) -0.001(5)
C22 0.048(5) 0.059(6) 0.067(6) 0.003(4) 0.004(4) -0.001(5)
C23 0.073(7) 0.072(6) 0.051(5) 0.002(5) -0.006(5) -0.026(5)
C24 0.100(8) 0.093(8) 0.064(6) 0.030(6) -0.018(6) -0.027(7)
C25 0.115(10) 0.121(10) 0.081(7) 0.034(7) -0.043(7) -0.047(8)
C26 0.106(9) 0.105(9) 0.082(7) 0.025(7) -0.033(7) -0.059(7)
C27 0.088(8) 0.088(8) 0.066(6) 0.025(5) -0.018(6) -0.035(6)
C28 0.075(7) 0.073(6) 0.051(5) -0.002(5) -0.009(5) -0.019(5)
C29 0.054(6) 0.064(6) 0.054(5) -0.001(4) 0.004(4) -0.008(5)
C30 0.056(6) 0.065(6) 0.063(6) 0.003(5) 0.000(5) -0.007(5)
C31 0.070(7) 0.060(6) 0.066(6) 0.004(5) -0.004(5) -0.002(5)
C32 0.076(7) 0.081(7) 0.076(7) -0.004(6) -0.026(6) -0.007(6)
C33 0.074(8) 0.103(9) 0.098(8) 0.002(7) -0.037(6) 0.001(7)
C34 0.071(7) 0.078(7) 0.089(7) 0.015(6) -0.020(6) 0.007(6)
C35 0.052(6) 0.078(7) 0.066(6) 0.008(5) 0.004(5) -0.001(5)
C36 0.076(7) 0.057(6) 0.073(6) 0.000(5) -0.005(5) -0.009(5)
C37 0.081(7) 0.064(6) 0.051(5) 0.008(4) -0.006(5) -0.009(5)
C38 0.113(10) 0.072(7) 0.079(7) -0.003(6) 0.008(7) -0.018(7)
C39 0.062(6) 0.047(5) 0.065(6) 0.004(4) -0.008(5) -0.014(5)
C40 0.066(6) 0.066(6) 0.075(7) 0.008(5) -0.015(5) -0.009(5)
C41 0.095(9) 0.078(8) 0.094(9) 0.023(7) -0.042(7) -0.014(7)
C42 0.108(10) 0.100(9) 0.057(6) 0.018(6) -0.021(6) -0.047(8)
C43 0.088(8) 0.087(8) 0.054(6) -0.007(5) -0.004(5) -0.029(6)
C44 0.066(7) 0.079(7) 0.087(7) -0.018(6) 0.003(5) -0.011(6)
C45 0.061(6) 0.064(6) 0.064(6) 0.012(5) -0.007(5) 0.003(5)
C46 0.052(6) 0.082(7) 0.065(6) 0.017(5) -0.009(4) -0.001(5)
C47 0.083(8) 0.054(6) 0.061(6) 0.016(4) -0.011(5) -0.009(5)
C48 0.057(6) 0.055(6) 0.090(7) 0.010(5) -0.015(5) -0.003(5)
C49 0.059(6) 0.070(7) 0.080(7) -0.005(5) -0.006(5) -0.010(5)
C50 0.063(7) 0.059(6) 0.074(6) 0.013(5) -0.001(5) -0.007(5)
C51 0.072(7) 0.068(6) 0.083(7) 0.017(5) -0.026(5) -0.020(5)
C52 0.071(7) 0.060(6) 0.067(6) 0.013(5) -0.017(5) -0.021(5)
C53 0.078(7) 0.060(6) 0.071(7) 0.006(5) -0.016(6) -0.020(6)
C54 0.088(8) 0.079(8) 0.102(9) 0.035(7) -0.022(7) -0.019(7)
C55 0.102(9) 0.093(9) 0.084(8) -0.015(7) 0.001(7) -0.022(7)
C56 0.106(10) 0.106(10) 0.065(7) 0.003(7) -0.008(7) -0.036(8)
C57 0.091(9) 0.095(9) 0.074(8) 0.013(7) -0.014(6) -0.032(7)
C58 0.062(6) 0.051(6) 0.090(8) 0.016(5) -0.006(5) -0.015(5)
C59 0.063(7) 0.077(7) 0.082(7) 0.023(6) -0.006(6) 0.000(6)
C60 0.081(7) 0.062(6) 0.068(6) 0.015(5) -0.003(5) 0.003(5)
C61 0.087(9) 0.109(11) 0.082(8) -0.001(8) -0.010(7) 0.015(8)
C62 0.117(12) 0.133(13) 0.102(10) 0.002(9) 0.033(9) 0.046(10)
C63 0.081(9) 0.155(14) 0.091(10) 0.036(10) 0.018(7) 0.004(10)
C64 0.078(8) 0.086(8) 0.108(9) 0.029(7) -0.009(7) -0.003(7)
C65 0.203(17) 0.084(10) 0.145(13) 0.012(10) -0.054(13) -0.002(10)
C66 0.070(7) 0.063(6) 0.066(6) -0.001(5) -0.014(5) -0.020(5)
C68 0.063(6) 0.047(5) 0.063(6) 0.002(4) -0.012(5) -0.011(5)
C69 0.060(6) 0.056(6) 0.062(6) -0.001(4) -0.001(5) 0.009(5)
C70 0.064(6) 0.052(6) 0.090(7) 0.004(5) -0.011(5) 0.013(5)
C71 0.058(7) 0.071(7) 0.100(8) 0.004(6) 0.009(6) 0.004(6)
C72 0.098(9) 0.096(9) 0.094(8) 0.034(7) -0.014(7) 0.003(7)
C73 0.073(8) 0.087(9) 0.121(10) 0.014(7) -0.023(7) -0.006(7)
C74 0.057(6) 0.067(6) 0.072(6) 0.014(5) -0.009(5) -0.007(5)
C75 0.105(10) 0.065(8) 0.150(12) -0.010(7) 0.014(9) -0.001(7)
C76 0.147(14) 0.120(12) 0.196(16) 0.009(11) -0.103(12) -0.026(11)
N1 0.065(5) 0.058(5) 0.083(6) 0.022(4) -0.023(4) -0.006(4)
N2 0.070(5) 0.056(5) 0.065(5) 0.014(4) -0.010(4) -0.012(4)
N3 0.068(5) 0.051(4) 0.075(5) -0.008(4) -0.011(4) -0.006(4)
N4 0.062(5) 0.050(4) 0.056(4) 0.003(3) -0.009(4) -0.005(4)
N5 0.061(5) 0.063(5) 0.049(4) 0.002(3) -0.005(3) -0.012(4)
N6 0.064(5) 0.060(5) 0.059(4) 0.011(4) -0.002(4) -0.017(4)
N7 0.056(5) 0.056(4) 0.059(4) 0.000(4) 0.009(4) -0.004(4)
N8 0.062(5) 0.052(4) 0.056(4) 0.011(3) 0.007(4) -0.008(4)
O1 0.070(5) 0.101(5) 0.078(5) 0.011(4) -0.015(4) -0.032(4)
O2 0.126(7) 0.060(5) 0.101(5) 0.013(4) -0.012(5) -0.014(4)
O3 0.172(9) 0.128(8) 0.107(7) -0.053(6) 0.034(6) -0.011(7)
O4 0.224(12) 0.057(5) 0.185(10) -0.020(6) -0.006(8) -0.031(7)
O5 0.074(5) 0.106(6) 0.161(8) 0.052(6) 0.012(5) -0.015(5)
O6 0.104(6) 0.121(7) 0.089(5) 0.050(5) 0.005(5) 0.013(5)
O7 0.069(4) 0.058(4) 0.072(4) 0.008(3) -0.001(3) 0.005(3)
O8 0.067(4) 0.061(4) 0.094(5) 0.008(3) -0.016(4) -0.005(3)
O9 0.161(9) 0.086(6) 0.107(7) -0.009(5) -0.003(6) 0.005(6)
C67 0.14(3) 0.16(3) 0.13(3) -0.03(3) 0.06(2) -0.06(2)
O10 0.126(14) 0.082(12) 0.108(18) -0.044(10) 0.059(11) -0.021(10)
C67' 0.28(7) 0.26(8) 0.05(2) -0.02(3) 0.05(3) 0.11(6)
O10' 0.15(3) 0.14(4) 0.092(19) -0.015(18) 0.065(17) 0.03(2)
O11 0.084(5) 0.070(5) 0.117(6) 0.025(4) -0.006(5) 0.002(4)
O12 0.118(8) 0.141(9) 0.163(9) 0.043(7) -0.075(6) -0.022(6)
Re1 0.0682(3) 0.0534(2) 0.0576(2) -0.00082(17) -0.00096(19) -0.00820(19)
Re2 0.0635(3) 0.0550(2) 0.0702(3) 0.01472(18) -0.0034(2) -0.00735(19)

loop_
_atom_type_symbol
_atom_type_description
_atom_type_scat_dispersion_real
_atom_type_scat_dispersion_imag
_atom_type_scat_source
C C 0.0033 0.0016 'International Tables Vol C Tables 4.2.6.8 and 6.1.1.4'
H H 0.0000 0.0000 'International Tables Vol C Tables 4.2.6.8 and 6.1.1.4'
N N 0.0061 0.0033 'International Tables Vol C Tables 4.2.6.8 and 6.1.1.4'
O O 0.0106 0.0060 'International Tables Vol C Tables 4.2.6.8 and 6.1.1.4'
Re Re -1.0185 7.2310 'International Tables Vol C Tables 4.2.6.8 and 6.1.1.4'

loop_
_geom_angle_atom_site_label_1
_geom_angle_atom_site_label_2
_geom_angle_atom_site_label_3
_geom_angle
_geom_angle_site_symmetry_1
_geom_angle_site_symmetry_3
C6 C1 C2 114.9(10) . .
C6 C1 H1 122.6 . .
C2 C1 H1 122.6 . .
C3 C2 C1 123.3(10) . .
C3 C2 H2 118.4 . .
C1 C2 H2 118.4 . .
C4 C3 C2 119.7(9) . .
C4 C3 H3 120.1 . .
C2 C3 H3 120.1 . .
C3 C4 C5 118.4(10) . .
C3 C4 H4 120.8 . .
C5 C4 H4 120.8 . .
C6 C5 C4 119.8(9) . .
C6 C5 N8 109.8(7) . .
C4 C5 N8 130.4(9) . .
C5 C6 C1 123.8(9) . .
C5 C6 N7 105.9(8) . .
C1 C6 N7 130.3(9) . .
N8 C7 N7 110.5(7) . .
N8 C7 C8 124.5(8) . .
N7 C7 C8 125.0(7) . .
C13 C8 C9 119.8(8) . .
C13 C8 C7 120.1(8) . .
C9 C8 C7 120.0(8) . .
C10 C9 C8 120.9(9) . .
C10 C9 H9 119.5 . .
C8 C9 H9 119.5 . .
C11 C10 C9 118.6(9) . .
C11 C10 H10 120.7 . .
C9 C10 H10 120.7 . .
C12 C11 C10 121.3(9) . .
C12 C11 H11 119.3 . .
C10 C11 H11 119.3 . .
C11 C12 C13 121.8(9) . .
C11 C12 H12 119.1 . .
C13 C12 H12 119.1 . .
O7 C13 C12 119.2(8) . .
O7 C13 C8 123.4(8) . .
C12 C13 C8 117.4(8) . .
O6 C14 Re2 179.0(9) . .
O5 C15 Re2 177.3(11) . .
O4 C16 Re2 175.5(13) . .
C22 C17 C18 120.4(8) . .
C22 C17 N7 121.3(8) . .
C18 C17 N7 118.3(8) . .
C19 C18 C17 120.0(9) . .
C19 C18 H18 120.0 . .
C17 C18 H18 120.0 . .
C18 C19 C20 119.6(9) . .
C18 C19 H19 120.2 . .
C20 C19 H19 120.2 . .
C21 C20 C19 119.6(8) . .
C21 C20 N6 120.8(9) . .
C19 C20 N6 119.5(8) . .
C22 C21 C20 119.8(9) . .
C22 C21 H21 120.1 . .
C20 C21 H21 120.1 . .
C17 C22 C21 120.3(9) . .
C17 C22 H22 119.8 . .
C21 C22 H22 119.8 . .
C28 C23 C24 124.6(9) . .
C28 C23 N6 105.5(8) . .
C24 C23 N6 129.9(9) . .
C25 C24 C23 114.1(9) . .
C25 C24 H24 122.9 . .
C23 C24 H24 122.9 . .
C24 C25 C26 123.0(10) . .
C24 C25 H25 118.5 . .
C26 C25 H25 118.5 . .
C27 C26 C25 121.2(9) . .
C27 C26 H26 119.4 . .
C25 C26 H26 119.4 . .
C26 C27 C28 118.8(9) . .
C26 C27 H27 120.6 . .
C28 C27 H27 120.6 . .
C27 C28 C23 118.2(8) . .
C27 C28 N5 132.1(9) . .
C23 C28 N5 109.6(8) . .
N5 C29 N6 110.5(7) . .
N5 C29 C30 124.5(8) . .
N6 C29 C30 125.0(8) . .
C31 C30 C35 119.2(9) . .
C31 C30 C29 122.0(8) . .
C35 C30 C29 118.8(8) . .
C32 C31 C30 121.8(9) . .
C32 C31 H31 119.1 . .
C30 C31 H31 119.1 . .
C31 C32 C33 119.3(10) . .
C31 C32 H32 120.4 . .
C33 C32 H32 120.4 . .
C34 C33 C32 119.6(9) . .
C34 C33 H33 120.2 . .
C32 C33 H33 120.2 . .
C33 C34 C35 122.5(10) . .
C33 C34 H34 118.8 . .
C35 C34 H34 118.8 . .
O8 C35 C34 116.6(9) . .
O8 C35 C30 126.0(9) . .
C34 C35 C30 117.3(9) . .
O2 C36 Re1 178.8(9) . .
O1 C37 Re1 177.0(8) . .
O3 C38 Re1 178.6(12) . .
C40 C39 N4 131.2(9) . .
C40 C39 C66 120.3(9) . .
N4 C39 C66 108.4(8) . .
C39 C40 C41 116.8(10) . .
C39 C40 H40 121.6 . .
C41 C40 H40 121.6 . .
C42 C41 C40 122.1(11) . .
C42 C41 H41 119.0 . .
C40 C41 H41 119.0 . .
C43 C42 C41 123.7(10) . .
C43 C42 H42 118.2 . .
C41 C42 H42 118.2 . .
C42 C43 C66 115.0(10) . .
C42 C43 H43 122.5 . .
C66 C43 H43 122.5 . .
N3 C44 C45 112.5(8) . 3_655
N3 C44 H44A 109.1 . .
C45 C44 H44A 109.1 3_655 .
N3 C44 H44B 109.1 . .
C45 C44 H44B 109.1 3_655 .
H44A C44 H44B 107.8 . .
C50 C45 C46 118.2(8) . .
C50 C45 C44 123.4(9) . 3_655
C46 C45 C44 118.3(8) . 3_655
C47 C46 C45 121.0(9) . .
C47 C46 H46 119.5 . .
C45 C46 H46 119.5 . .
C48 C47 C46 119.5(8) . .
C48 C47 C51 123.8(9) . .
C46 C47 C51 116.7(9) . .
C47 C48 C49 121.2(9) . .
C47 C48 H48 119.4 . .
C49 C48 H48 119.4 . .
C48 C49 C50 119.3(9) . .
C48 C49 H49 120.3 . .
C50 C49 H49 120.3 . .
C45 C50 C49 120.8(9) . .
C45 C50 H50 119.6 . .
C49 C50 H50 119.6 . .
N1 C51 C47 113.9(8) . .
N1 C51 H51A 108.8 . .
C47 C51 H51A 108.8 . .
N1 C51 H51B 108.8 . .
C47 C51 H51B 108.8 . .
H51A C51 H51B 107.7 . .
N1 C52 C57 131.5(10) . .
N1 C52 C53 106.1(9) . .
C57 C52 C53 122.3(11) . .
C54 C53 C52 120.6(10) . .
C54 C53 N2 131.2(10) . .
C52 C53 N2 108.2(10) . .
C53 C54 C55 116.7(10) . .
C53 C54 H54 121.6 . .
C55 C54 H54 121.6 . .
C56 C55 C54 120.3(12) . .
C56 C55 H55 119.8 . .
C54 C55 H55 119.8 . .
C57 C56 C55 121.7(11) . .
C57 C56 H56 119.1 . .
C55 C56 H56 119.1 . .
C56 C57 C52 118.3(11) . .
C56 C57 H57 120.8 . .
C52 C57 H57 120.8 . .
N2 C58 N1 110.9(9) . .
N2 C58 C59 128.4(9) . .
N1 C58 C59 120.5(9) . .
C60 C59 C64 120.0(11) . .
C60 C59 C58 118.8(9) . .
C64 C59 C58 121.3(10) . .
C59 C60 C61 119.6(11) . .
C59 C60 H60 120.2 . .
C61 C60 H60 120.2 . .
C62 C61 O9 117.8(13) . .
C62 C61 C60 118.8(13) . .
O9 C61 C60 123.4(12) . .
C61 C62 C63 123.2(14) . .
C61 C62 H62 118.4 . .
C63 C62 H62 118.4 . .
C62 C63 O10 107.2(17) . .
C62 C63 C64 119.1(12) . .
O10 C63 C64 133.7(17) . .
C62 C63 O10' 147.4(18) . .
C64 C63 O10' 93.2(16) . .
C59 C64 C63 119.3(12) . .
C59 C64 H64 120.3 . .
C63 C64 H64 120.3 . .
O9 C65 H65A 109.5 . .
O9 C65 H65B 109.5 . .
H65A C65 H65B 109.5 . .
O9 C65 H65C 109.5 . .
H65A C65 H65C 109.5 . .
H65B C65 H65C 109.5 . .
N3 C66 C39 106.4(8) . .
N3 C66 C43 131.6(10) . .
C39 C66 C43 122.1(10) . .
N4 C68 N3 111.5(7) . .
N4 C68 C69 129.9(8) . .
N3 C68 C69 118.5(8) . .
C70 C69 C74 122.4(8) . .
C70 C69 C68 117.3(8) . .
C74 C69 C68 120.2(8) . .
C71 C70 C69 119.2(9) . .
C71 C70 H70 120.4 . .
C69 C70 H70 120.4 . .
O11 C71 C70 123.3(10) . .
O11 C71 C72 117.1(10) . .
C70 C71 C72 119.6(10) . .
C73 C72 C71 121.6(11) . .
C73 C72 H72 119.2 . .
C71 C72 H72 119.2 . .
O12 C73 C72 117.2(11) . .
O12 C73 C74 121.9(11) . .
C72 C73 C74 120.9(11) . .
C69 C74 C73 116.3(9) . .
C69 C74 H74 121.8 . .
C73 C74 H74 121.8 . .
O11 C75 H75A 109.5 . .
O11 C75 H75B 109.5 . .
H75A C75 H75B 109.5 . .
O11 C75 H75C 109.5 . .
H75A C75 H75C 109.5 . .
H75B C75 H75C 109.5 . .
O12 C76 H76A 109.5 . .
O12 C76 H76B 109.5 . .
H76A C76 H76B 109.5 . .
O12 C76 H76C 109.5 . .
H76A C76 H76C 109.5 . .
H76B C76 H76C 109.5 . .
C78 C77 C82 120.0 . .
C78 C77 H77 120.0 . .
C82 C77 H77 120.0 . .
C77 C78 C79 120.0 . .
C77 C78 H78 120.0 . .
C79 C78 H78 120.0 . .
C80 C79 C78 120.0 . .
C80 C79 H79 120.0 . .
C78 C79 H79 120.0 . .
C79 C80 C81 120.0 . .
C79 C80 H80 120.0 . .
C81 C80 H80 120.0 . .
C80 C81 C82 120.0 . .
C80 C81 H81 120.0 . .
C82 C81 H81 120.0 . .
C81 C82 C77 120.0 . .
C81 C82 C83 120.6(16) . .
C77 C82 C83 118.9(16) . .
C82 C83 H83A 109.5 . .
C82 C83 H83B 109.5 . .
H83A C83 H83B 109.5 . .
C82 C83 H83C 109.5 . .
H83A C83 H83C 109.5 . .
H83B C83 H83C 109.5 . .
C58 N1 C52 108.1(8) . .
C58 N1 C51 127.2(9) . .
C52 N1 C51 124.7(8) . .
C58 N2 C53 106.7(8) . .
C58 N2 Re2 130.9(7) . .
C53 N2 Re2 122.4(7) . .
C66 N3 C68 107.7(8) . .
C66 N3 C44 125.1(8) . .
C68 N3 C44 127.0(8) . .
C68 N4 C39 106.0(7) . .
C68 N4 Re1 130.0(6) . .
C39 N4 Re1 122.7(6) . .
C29 N5 C28 106.4(7) . .
C29 N5 Re1 126.9(6) . .
C28 N5 Re1 126.3(6) . .
C29 N6 C23 107.9(7) . .
C29 N6 C20 127.4(7) . .
C23 N6 C20 124.2(7) . .
C7 N7 C6 108.1(7) . .
C7 N7 C17 128.9(7) . .
C6 N7 C17 122.7(7) . .
C7 N8 C5 105.8(7) . .
C7 N8 Re2 125.1(6) . .
C5 N8 Re2 127.7(5) . .
C13 O7 Re2 125.4(5) . .
C35 O8 Re1 124.0(6) . .
C61 O9 C65 119.1(10) . .
O10 C67 H67A 109.5 . .
O10 C67 H67B 109.5 . .
H67A C67 H67B 109.5 . .
O10 C67 H67C 109.5 . .
H67A C67 H67C 109.5 . .
H67B C67 H67C 109.5 . .
C63 O10 C67 115(3) . .
O10' C67' H67D 109.5 . .
O10' C67' H67E 109.5 . .
H67D C67' H67E 109.5 . .
O10' C67' H67F 109.5 . .
H67D C67' H67F 109.5 . .
H67E C67' H67F 109.5 . .
C67' O10' C63 97(6) . .
C71 O11 C75 118.0(8) . .
C73 O12 C76 120.9(10) . .
C37 Re1 C36 84.1(4) . .
C37 Re1 C38 87.7(4) . .
C36 Re1 C38 85.4(4) . .
C37 Re1 O8 176.3(3) . .
C36 Re1 O8 94.5(3) . .
C38 Re1 O8 95.6(4) . .
C37 Re1 N5 100.4(3) . .
C36 Re1 N5 175.5(4) . .
C38 Re1 N5 93.7(4) . .
O8 Re1 N5 81.2(2) . .
C37 Re1 N4 93.2(3) . .
C36 Re1 N4 94.1(3) . .
C38 Re1 N4 178.9(4) . .
O8 Re1 N4 83.5(3) . .
N5 Re1 N4 86.7(2) . .
C15 Re2 C16 83.0(5) . .
C15 Re2 C14 89.1(4) . .
C16 Re2 C14 88.1(4) . .
C15 Re2 O7 177.0(4) . .
C16 Re2 O7 95.8(4) . .
C14 Re2 O7 93.7(3) . .
C15 Re2 N8 99.5(4) . .
C16 Re2 N8 176.9(4) . .
C14 Re2 N8 90.2(3) . .
O7 Re2 N8 81.7(2) . .
C15 Re2 N2 95.0(4) . .
C16 Re2 N2 94.3(4) . .
C14 Re2 N2 175.5(3) . .
O7 Re2 N2 82.3(3) . .
N8 Re2 N2 87.2(3) . .

loop_
_geom_bond_atom_site_label_1
_geom_bond_atom_site_label_2
_geom_bond_distance
_geom_bond_site_symmetry_2
C1 C6 1.386(12) .
C1 C2 1.387(13) .
C1 H1 0.9300 .
C2 C3 1.386(14) .
C2 H2 0.9300 .
C3 C4 1.376(13) .
C3 H3 0.9300 .
C4 C5 1.400(11) .
C4 H4 0.9300 .
C5 C6 1.362(12) .
C5 N8 1.408(10) .
C6 N7 1.402(10) .
C7 N8 1.346(9) .
C7 N7 1.360(10) .
C7 C8 1.449(11) .
C8 C13 1.405(12) .
C8 C9 1.416(11) .
C9 C10 1.385(11) .
C9 H9 0.9300 .
C10 C11 1.379(13) .
C10 H10 0.9300 .
C11 C12 1.372(13) .
C11 H11 0.9300 .
C12 C13 1.402(11) .
C12 H12 0.9300 .
C13 O7 1.320(10) .
C14 O6 1.141(10) .
C14 Re2 1.917(10) .
C15 O5 1.196(11) .
C15 Re2 1.867(12) .
C16 O4 1.159(13) .
C16 Re2 1.908(14) .
C17 C22 1.361(11) .
C17 C18 1.386(12) .
C17 N7 1.440(10) .
C18 C19 1.379(11) .
C18 H18 0.9300 .
C19 C20 1.391(12) .
C19 H19 0.9300 .
C20 C21 1.389(12) .
C20 N6 1.437(10) .
C21 C22 1.382(11) .
C21 H21 0.9300 .
C22 H22 0.9300 .
C23 C28 1.387(12) .
C23 C24 1.392(12) .
C23 N6 1.397(10) .
C24 C25 1.372(13) .
C24 H24 0.9300 .
C25 C26 1.375(14) .
C25 H25 0.9300 .
C26 C27 1.366(12) .
C26 H26 0.9300 .
C27 C28 1.378(12) .
C27 H27 0.9300 .
C28 N5 1.391(10) .
C29 N5 1.342(10) .
C29 N6 1.369(10) .
C29 C30 1.458(11) .
C30 C31 1.378(12) .
C30 C35 1.421(12) .
C31 C32 1.375(12) .
C31 H31 0.9300 .
C32 C33 1.397(13) .
C32 H32 0.9300 .
C33 C34 1.358(13) .
C33 H33 0.9300 .
C34 C35 1.402(12) .
C34 H34 0.9300 .
C35 O8 1.318(10) .
C36 O2 1.153(10) .
C36 Re1 1.894(10) .
C37 O1 1.179(10) .
C37 Re1 1.881(11) .
C38 O3 1.141(12) .
C38 Re1 1.905(12) .
C39 C40 1.387(12) .
C39 N4 1.401(10) .
C39 C66 1.402(12) .
C40 C41 1.390(14) .
C40 H40 0.9300 .
C41 C42 1.369(16) .
C41 H41 0.9300 .
C42 C43 1.358(15) .
C42 H42 0.9300 .
C43 C66 1.427(12) .
C43 H43 0.9300 .
C44 N3 1.452(11) .
C44 C45 1.519(12) 3_655
C44 H44A 0.9700 .
C44 H44B 0.9700 .
C45 C50 1.381(12) .
C45 C46 1.399(12) .
C46 C47 1.391(12) .
C46 H46 0.9300 .
C47 C48 1.355(12) .
C47 C51 1.509(12) .
C48 C49 1.384(12) .
C48 H48 0.9300 .
C49 C50 1.393(12) .
C49 H49 0.9300 .
C50 H50 0.9300 .
C51 N1 1.447(11) .
C51 H51A 0.9700 .
C51 H51B 0.9700 .
C52 N1 1.377(12) .
C52 C57 1.378(13) .
C52 C53 1.393(13) .
C53 C54 1.358(15) .
C53 N2 1.411(12) .
C54 C55 1.448(15) .
C54 H54 0.9300 .
C55 C56 1.384(15) .
C55 H55 0.9300 .
C56 C57 1.338(15) .
C56 H56 0.9300 .
C57 H57 0.9300 .
C58 N2 1.319(11) .
C58 N1 1.372(11) .
C58 C59 1.476(14) .
C59 C60 1.382(13) .
C59 C64 1.387(14) .
C60 C61 1.403(14) .
C60 H60 0.9300 .
C61 C62 1.339(17) .
C61 O9 1.364(14) .
C62 C63 1.359(18) .
C62 H62 0.9300 .
C63 O10 1.37(2) .
C63 C64 1.390(17) .
C63 O10' 1.55(5) .
C64 H64 0.9300 .
C65 O9 1.364(15) .
C65 H65A 0.9600 .
C65 H65B 0.9600 .
C65 H65C 0.9600 .
C66 N3 1.360(11) .
C68 N4 1.320(10) .
C68 N3 1.376(10) .
C68 C69 1.499(11) .
C69 C70 1.386(12) .
C69 C74 1.407(11) .
C70 C71 1.379(13) .
C70 H70 0.9300 .
C71 O11 1.379(11) .
C71 C72 1.381(14) .
C72 C73 1.364(15) .
C72 H72 0.9300 .
C73 O12 1.335(13) .
C73 C74 1.411(14) .
C74 H74 0.9300 .
C75 O11 1.449(13) .
C75 H75A 0.9600 .
C75 H75B 0.9600 .
C75 H75C 0.9600 .
C76 O12 1.402(15) .
C76 H76A 0.9600 .
C76 H76B 0.9600 .
C76 H76C 0.9600 .
C77 C78 1.3900 .
C77 C82 1.3900 .
C77 H77 0.9300 .
C78 C79 1.3900 .
C78 H78 0.9300 .
C79 C80 1.3900 .
C79 H79 0.9300 .
C80 C81 1.3900 .
C80 H80 0.9300 .
C81 C82 1.3900 .
C81 H81 0.9300 .
C82 C83 1.416(16) .
C83 H83A 0.9600 .
C83 H83B 0.9600 .
C83 H83C 0.9600 .
N2 Re2 2.221(7) .
N4 Re1 2.220(7) .
N5 Re1 2.180(7) .
N8 Re2 2.186(7) .
O7 Re2 2.106(6) .
O8 Re1 2.117(6) .
C67 O10 1.40(2) .
C67 H67A 0.9600 .
C67 H67B 0.9600 .
C67 H67C 0.9600 .
C67' O10' 1.40(2) .
C67' H67D 0.9600 .
C67' H67E 0.9600 .
C67' H67F 0.9600 .
